data_7710092
loop_
_publ_author_name
'Duan, Shuping'
'Xu, Ya'
'Zhou, Jian'
'Xiao, Zunhong'
'Zou, Hua-Hong'

_publ_section_title
;
 Rare examples of hybrid chalcogenoarsenate(III) incorporating trivalent
 vanadium complexes.
;
_journal_name_full 'Dalton transactions (Cambridge, England : 2003)'
_journal_paper_doi 10.1039/d2dt00251e
_journal_year 2022
_chemical_formula_moiety 'C6 H20 As N4 Se3 V'
_chemical_formula_sum 'C6 H20 As N4 Se3 V'
_chemical_formula_weight 511.00
_space_group_crystal_system monoclinic
_space_group_IT_number 14
_space_group_name_Hall '-P 2ybc'
_space_group_name_H-M_alt 'P 1 21/c 1'
_atom_sites_solution_hydrogens geom
_audit_creation_method SHELXL-2014/7
_audit_update_record
;
2022-03-08 deposited with the CCDC.	2022-04-05 downloaded from the CCDC.
;
_cell_angle_alpha 90
_cell_angle_beta 99.757(14)
_cell_angle_gamma 90
_cell_formula_units_Z 4
_cell_length_a 6.6754(18)
_cell_length_b 17.3590(17)
_cell_length_c 13.1833(16)
_cell_measurement_reflns_used 3383
_cell_measurement_temperature 296(2)
_cell_measurement_theta_max 27.23
_cell_measurement_theta_min 2.81
_cell_volume 1505.6(5)
_computing_cell_refinement 'Bruker SAINT'
_computing_data_collection 'Bruker APEX2'
_computing_data_reduction 'Bruker SAINT'
_computing_molecular_graphics 'Bruker SHELXTL'
_computing_publication_material 'Bruker SHELXTL'
_computing_structure_refinement 'SHELXL-2014 (Sheldrick 2014)'
_computing_structure_solution 'SHELXS-97 (Sheldrick 2008)'
_diffrn_ambient_temperature 296(2)
_diffrn_measured_fraction_theta_full 0.998
_diffrn_measured_fraction_theta_max 0.992
_diffrn_measurement_device_type 'Bruker APEX-II CCD'
_diffrn_measurement_method '\f and \w scans'
_diffrn_radiation_type MoK\a
_diffrn_radiation_wavelength 0.71073
_diffrn_reflns_av_R_equivalents 0.0592
_diffrn_reflns_av_unetI/netI 0.0541
_diffrn_reflns_Laue_measured_fraction_full 0.998
_diffrn_reflns_Laue_measured_fraction_max 0.992
_diffrn_reflns_limit_h_max 7
_diffrn_reflns_limit_h_min -8
_diffrn_reflns_limit_k_max 22
_diffrn_reflns_limit_k_min -19
_diffrn_reflns_limit_l_max 16
_diffrn_reflns_limit_l_min -17
_diffrn_reflns_number 12589
_diffrn_reflns_point_group_measured_fraction_full 0.998
_diffrn_reflns_point_group_measured_fraction_max 0.992
_diffrn_reflns_theta_full 25.242
_diffrn_reflns_theta_max 27.591
_diffrn_reflns_theta_min 3.096
_exptl_absorpt_coefficient_mu 10.072
_exptl_absorpt_correction_T_max 0.875
_exptl_absorpt_correction_T_min 0.421
_exptl_absorpt_correction_type multi-scan
_exptl_absorpt_process_details 'SADABS 2014/5'
_exptl_crystal_colour red-black
_exptl_crystal_density_diffrn 2.253
_exptl_crystal_description BLOCK
_exptl_crystal_F_000 968
_exptl_crystal_size_max 0.114
_exptl_crystal_size_mid 0.072
_exptl_crystal_size_min 0.013
_exptl_transmission_factor_max 0.876
_exptl_transmission_factor_min 0.422
_refine_diff_density_max 0.732
_refine_diff_density_min -0.623
_refine_diff_density_rms 0.148
_refine_ls_extinction_coef 0.00205(16)
_refine_ls_extinction_expression Fc^*^=kFc[1+0.001xFc^2^\l^3^/sin(2\q)]^-1/4^
_refine_ls_extinction_method 'SHELXL-2014/7 (Sheldrick 2014'
_refine_ls_goodness_of_fit_ref 1.049
_refine_ls_hydrogen_treatment constr
_refine_ls_matrix_type full
_refine_ls_number_parameters 153
_refine_ls_number_reflns 3475
_refine_ls_number_restraints 135
_refine_ls_restrained_S_all 1.042
_refine_ls_R_factor_all 0.0849
_refine_ls_R_factor_gt 0.0400
_refine_ls_shift/su_max 0.001
_refine_ls_shift/su_mean 0.000
_refine_ls_structure_factor_coef Fsqd
_refine_ls_weighting_details 'w=1/[\s^2^(Fo^2^)+6.1736P] where P=(Fo^2^+2Fc^2^)/3'
_refine_ls_weighting_scheme calc
_refine_ls_wR_factor_gt 0.0623
_refine_ls_wR_factor_ref 0.0769
_reflns_Friedel_coverage 0.000
_reflns_number_gt 2338
_reflns_number_total 3475
_reflns_threshold_expression 'I > 2\s(I)'
_cod_data_source_file d2dt00251e2.cif
_cod_data_source_block 2
_cod_original_sg_symbol_H-M 'P 21/c'
_cod_database_code 7710092
_shelx_shelxl_version_number 2014/7
_shelx_space_group_comment
;
The symmetry employed for this shelxl refinement is uniquely defined
by the following loop, which should always be used as a source of
symmetry information in preference to the above space-group names.
They are only intended as comments.
;
_shelx_estimated_absorpt_t_min 0.393
_shelx_estimated_absorpt_t_max 0.880

loop_
_space_group_symop_operation_xyz
'x, y, z'
'-x, y+1/2, -z+1/2'
'-x, -y, -z'
'x, -y-1/2, z-1/2'

loop_
_atom_site_label
_atom_site_type_symbol
_atom_site_fract_x
_atom_site_fract_y
_atom_site_fract_z
_atom_site_U_iso_or_equiv
_atom_site_adp_type
_atom_site_occupancy
_atom_site_site_symmetry_order
_atom_site_calc_flag
_atom_site_refinement_flags_posn
_atom_site_refinement_flags_adp
_atom_site_refinement_flags_occupancy
_atom_site_disorder_assembly
_atom_site_disorder_group
Se1 Se 0.66199(8) 0.61737(3) 0.48745(5) 0.03670(17) Uani 1 1 d . . . . .
Se2 Se 0.30758(10) 0.67879(4) 0.63494(5) 0.04920(19) Uani 1 1 d . . . . .
Se3 Se 0.76950(11) 0.79736(4) 0.65229(6) 0.0626(2) Uani 1 1 d . . . . .
As1 As 0.67120(10) 0.66936(4) 0.65739(5) 0.0483(2) Uani 1 1 d . . . . .
V1 V 0.30894(12) 0.67182(5) 0.44853(6) 0.0257(2) Uani 1 1 d . . . . .
N1 N 0.2923(7) 0.6460(2) 0.2845(3) 0.0384(12) Uani 1 1 d D . . . .
H1AA H 0.1902 0.6717 0.2472 0.046 Uiso 0.735(9) 1 calc R U P A 1
H1AB H 0.4075 0.6594 0.2637 0.046 Uiso 0.735(9) 1 calc R U P A 1
H1BC H 0.2193 0.6828 0.2486 0.046 Uiso 0.265(9) 1 calc R U P A 2
H1BD H 0.4176 0.6488 0.2699 0.046 Uiso 0.265(9) 1 calc R U P A 2
N2 N 0.1398(7) 0.5679(3) 0.4315(3) 0.0356(11) Uani 1 1 d D . . . .
H2A H 0.2150 0.5305 0.4649 0.043 Uiso 1 1 calc R U . . .
H2B H 0.0300 0.5736 0.4607 0.043 Uiso 1 1 calc R U . . .
N3 N 0.4184(7) 0.7839(2) 0.4248(4) 0.0369(11) Uani 1 1 d D . . . .
H3AA H 0.5372 0.7910 0.4659 0.044 Uiso 0.744(12) 1 calc R U P B 1
H3AB H 0.4387 0.7882 0.3600 0.044 Uiso 0.744(12) 1 calc R U P B 1
H3BC H 0.4927 0.8003 0.4833 0.044 Uiso 0.256(12) 1 calc R U P B 2
H3BD H 0.4997 0.7812 0.3779 0.044 Uiso 0.256(12) 1 calc R U P B 2
N4 N 0.0309(7) 0.7387(2) 0.4167(4) 0.0384(12) Uani 1 1 d D . . . .
H4AA H -0.0519 0.7175 0.3640 0.046 Uiso 0.744(12) 1 calc R U P B 1
H4AB H -0.0311 0.7372 0.4713 0.046 Uiso 0.744(12) 1 calc R U P B 1
H4BC H -0.0230 0.7353 0.3503 0.046 Uiso 0.256(12) 1 calc R U P B 2
H4BD H -0.0591 0.7211 0.4536 0.046 Uiso 0.256(12) 1 calc R U P B 2
C1 C 0.2178(15) 0.5345(5) 0.1621(6) 0.056(2) Uani 0.735(9) 1 d D U P A 1
H1A H 0.0918 0.5561 0.1280 0.084 Uiso 0.735(9) 1 calc R U P A 1
H1B H 0.2092 0.4793 0.1601 0.084 Uiso 0.735(9) 1 calc R U P A 1
H1C H 0.3263 0.5511 0.1279 0.084 Uiso 0.735(9) 1 calc R U P A 1
C2 C 0.2587(12) 0.5611(4) 0.2724(6) 0.0423(18) Uani 0.735(9) 1 d D U P A 1
H2 H 0.3776 0.5338 0.3093 0.051 Uiso 0.735(9) 1 calc R U P A 1
C1' C 0.395(3) 0.5238(14) 0.2523(19) 0.056(2) Uani 0.265(9) 1 d D U P A 2
H1'A H 0.4790 0.5454 0.2071 0.084 Uiso 0.265(9) 1 calc R U P A 2
H1'B H 0.3581 0.4721 0.2310 0.084 Uiso 0.265(9) 1 calc R U P A 2
H1'C H 0.4688 0.5232 0.3214 0.084 Uiso 0.265(9) 1 calc R U P A 2
C2' C 0.206(3) 0.5717(8) 0.2478(13) 0.0423(18) Uani 0.265(9) 1 d D U P A 2
H2' H 0.1289 0.5750 0.1778 0.051 Uiso 0.265(9) 1 calc R U P A 2
C3 C 0.0758(9) 0.5444(4) 0.3238(4) 0.0466(15) Uani 1 1 d D U . . .
H3AC H -0.0416 0.5738 0.2918 0.056 Uiso 0.735(9) 1 calc R U P A 1
H3AD H 0.0420 0.4900 0.3194 0.056 Uiso 0.735(9) 1 calc R U P A 1
H3BE H -0.0616 0.5629 0.3011 0.056 Uiso 0.265(9) 1 calc R U P A 2
H3BF H 0.0710 0.4885 0.3215 0.056 Uiso 0.265(9) 1 calc R U P A 2
C4 C 0.3296(11) 0.9229(3) 0.4131(6) 0.0659(18) Uani 1 1 d D U . . .
H4AC H 0.2308 0.9593 0.4286 0.099 Uiso 0.744(12) 1 calc R U P B 1
H4AD H 0.4615 0.9368 0.4496 0.099 Uiso 0.744(12) 1 calc R U P B 1
H4AE H 0.3313 0.9232 0.3405 0.099 Uiso 0.744(12) 1 calc R U P B 1
H4BF H 0.2203 0.9580 0.3897 0.099 Uiso 0.256(12) 1 calc R U P B 2
H4BG H 0.3727 0.9291 0.4859 0.099 Uiso 0.256(12) 1 calc R U P B 2
H4BH H 0.4414 0.9335 0.3781 0.099 Uiso 0.256(12) 1 calc R U P B 2
C5 C 0.2749(11) 0.8435(3) 0.4456(8) 0.0475(18) Uani 0.744(12) 1 d D U P B 1
H5 H 0.2738 0.8444 0.5199 0.057 Uiso 0.744(12) 1 calc R U P B 1
C6 C 0.0681(13) 0.8194(4) 0.3919(8) 0.0483(18) Uani 0.744(12) 1 d D U P B 1
H6A H -0.0347 0.8520 0.4137 0.058 Uiso 0.744(12) 1 calc R U P B 1
H6B H 0.0595 0.8251 0.3181 0.058 Uiso 0.744(12) 1 calc R U P B 1
C5' C 0.2575(19) 0.8409(5) 0.3906(18) 0.0475(18) Uani 0.256(12) 1 d D U P B 2
H5' H 0.2135 0.8354 0.3162 0.057 Uiso 0.256(12) 1 calc R U P B 2
C6' C 0.082(4) 0.8195(8) 0.444(2) 0.0483(18) Uani 0.256(12) 1 d D U P B 2
H6'A H 0.1213 0.8248 0.5180 0.058 Uiso 0.256(12) 1 calc R U P B 2
H6'B H -0.0335 0.8527 0.4213 0.058 Uiso 0.256(12) 1 calc R U P B 2

loop_
_atom_site_aniso_label
_atom_site_aniso_U_11
_atom_site_aniso_U_22
_atom_site_aniso_U_33
_atom_site_aniso_U_23
_atom_site_aniso_U_13
_atom_site_aniso_U_12
Se1 0.0260(3) 0.0378(3) 0.0455(3) -0.0020(3) 0.0037(2) 0.0058(2)
Se2 0.0512(4) 0.0662(5) 0.0324(3) 0.0003(3) 0.0135(3) 0.0038(3)
Se3 0.0546(4) 0.0542(5) 0.0676(5) -0.0168(4) -0.0220(4) -0.0028(3)
As1 0.0501(4) 0.0524(4) 0.0369(4) 0.0018(3) -0.0087(3) 0.0090(3)
V1 0.0243(4) 0.0256(5) 0.0269(4) 0.0020(4) 0.0033(3) 0.0006(4)
N1 0.043(3) 0.042(3) 0.029(3) -0.003(2) 0.003(2) -0.009(2)
N2 0.030(2) 0.033(3) 0.045(3) 0.004(2) 0.010(2) 0.000(2)
N3 0.039(3) 0.031(3) 0.040(3) 0.000(2) 0.005(2) -0.004(2)
N4 0.029(2) 0.039(3) 0.045(3) 0.000(2) 0.001(2) 0.004(2)
C1 0.076(5) 0.044(4) 0.048(4) -0.008(4) 0.012(4) -0.003(4)
C2 0.045(4) 0.038(3) 0.043(4) -0.013(3) 0.003(3) -0.002(3)
C1' 0.076(5) 0.044(4) 0.048(4) -0.008(4) 0.012(4) -0.003(4)
C2' 0.045(4) 0.038(3) 0.043(4) -0.013(3) 0.003(3) -0.002(3)
C3 0.045(3) 0.036(3) 0.057(4) -0.007(3) 0.004(3) -0.008(3)
C4 0.076(4) 0.033(3) 0.087(4) 0.000(3) 0.009(3) -0.004(3)
C5 0.059(3) 0.020(3) 0.062(4) -0.004(3) 0.008(3) 0.002(3)
C6 0.054(3) 0.022(3) 0.066(4) 0.001(3) 0.002(4) 0.005(3)
C5' 0.059(3) 0.020(3) 0.062(4) -0.004(3) 0.008(3) 0.002(3)
C6' 0.054(3) 0.022(3) 0.066(4) 0.001(3) 0.002(4) 0.005(3)

loop_
_atom_type_symbol
_atom_type_description
_atom_type_scat_dispersion_real
_atom_type_scat_dispersion_imag
_atom_type_scat_source
C C 0.0033 0.0016 'International Tables Vol C Tables 4.2.6.8 and 6.1.1.4'
H H 0.0000 0.0000 'International Tables Vol C Tables 4.2.6.8 and 6.1.1.4'
N N 0.0061 0.0033 'International Tables Vol C Tables 4.2.6.8 and 6.1.1.4'
O O 0.0106 0.0060 'International Tables Vol C Tables 4.2.6.8 and 6.1.1.4'
V V 0.3005 0.5294 'International Tables Vol C Tables 4.2.6.8 and 6.1.1.4'
As As 0.0499 2.0058 'International Tables Vol C Tables 4.2.6.8 and 6.1.1.4'
Se Se -0.0929 2.2259 'International Tables Vol C Tables 4.2.6.8 and 6.1.1.4'

loop_
_geom_angle_atom_site_label_1
_geom_angle_atom_site_label_2
_geom_angle_atom_site_label_3
_geom_angle
_geom_angle_site_symmetry_1
_geom_angle_site_symmetry_3
_geom_angle_publ_flag
As1 Se1 V1 85.64(3) . . ?
As1 Se2 V1 86.85(3) . . ?
Se3 As1 Se2 102.48(4) . . ?
Se3 As1 Se1 107.14(4) . . ?
Se2 As1 Se1 92.58(3) . . ?
N3 V1 N2 162.96(18) . . ?
N3 V1 N4 77.59(17) . . ?
N2 V1 N4 90.72(17) . . ?
N3 V1 N1 90.19(17) . . ?
N2 V1 N1 77.54(16) . . ?
N4 V1 N1 91.14(18) . . ?
N3 V1 Se2 99.32(13) . . ?
N2 V1 Se2 93.19(12) . . ?
N4 V1 Se2 91.10(13) . . ?
N1 V1 Se2 170.49(12) . . ?
N3 V1 Se1 92.32(12) . . ?
N2 V1 Se1 99.54(13) . . ?
N4 V1 Se1 169.74(12) . . ?
N1 V1 Se1 90.76(13) . . ?
Se2 V1 Se1 88.66(4) . . ?
C2' N1 V1 117.3(6) . . ?
C2 N1 V1 106.8(4) . . ?
C2 N1 H1AA 110.4 . . ?
V1 N1 H1AA 110.4 . . ?
C2 N1 H1AB 110.4 . . ?
V1 N1 H1AB 110.4 . . ?
H1AA N1 H1AB 108.6 . . ?
C2' N1 H1BC 108.0 . . ?
V1 N1 H1BC 108.0 . . ?
C2' N1 H1BD 108.0 . . ?
V1 N1 H1BD 108.0 . . ?
H1BC N1 H1BD 107.2 . . ?
C3 N2 V1 113.7(3) . . ?
C3 N2 H2A 108.8 . . ?
V1 N2 H2A 108.8 . . ?
C3 N2 H2B 108.8 . . ?
V1 N2 H2B 108.8 . . ?
H2A N2 H2B 107.7 . . ?
C5 N3 V1 111.6(4) . . ?
C5' N3 V1 114.2(6) . . ?
C5 N3 H3AA 109.3 . . ?
V1 N3 H3AA 109.3 . . ?
C5 N3 H3AB 109.3 . . ?
V1 N3 H3AB 109.3 . . ?
H3AA N3 H3AB 108.0 . . ?
C5' N3 H3BC 108.7 . . ?
V1 N3 H3BC 108.7 . . ?
C5' N3 H3BD 108.7 . . ?
V1 N3 H3BD 108.7 . . ?
H3BC N3 H3BD 107.6 . . ?
C6 N4 V1 112.5(4) . . ?
C6' N4 V1 107.8(12) . . ?
C6 N4 H4AA 109.1 . . ?
V1 N4 H4AA 109.1 . . ?
C6 N4 H4AB 109.1 . . ?
V1 N4 H4AB 109.1 . . ?
H4AA N4 H4AB 107.8 . . ?
C6' N4 H4BC 110.1 . . ?
V1 N4 H4BC 110.1 . . ?
C6' N4 H4BD 110.1 . . ?
V1 N4 H4BD 110.1 . . ?
H4BC N4 H4BD 108.5 . . ?
C2 C1 H1A 109.5 . . ?
C2 C1 H1B 109.5 . . ?
H1A C1 H1B 109.5 . . ?
C2 C1 H1C 109.5 . . ?
H1A C1 H1C 109.5 . . ?
H1B C1 H1C 109.5 . . ?
N1 C2 C1 113.9(6) . . ?
N1 C2 C3 105.0(5) . . ?
C1 C2 C3 110.1(6) . . ?
N1 C2 H2 109.2 . . ?
C1 C2 H2 109.2 . . ?
C3 C2 H2 109.2 . . ?
C2' C1' H1'A 109.5 . . ?
C2' C1' H1'B 109.5 . . ?
H1'A C1' H1'B 109.5 . . ?
C2' C1' H1'C 109.5 . . ?
H1'A C1' H1'C 109.5 . . ?
H1'B C1' H1'C 109.5 . . ?
N1 C2' C1' 101.2(14) . . ?
N1 C2' C3 107.3(8) . . ?
C1' C2' C3 112.0(16) . . ?
N1 C2' H2' 111.9 . . ?
C1' C2' H2' 111.9 . . ?
C3 C2' H2' 111.9 . . ?
N2 C3 C2' 116.6(7) . . ?
N2 C3 C2 104.7(5) . . ?
N2 C3 H3AC 110.8 . . ?
C2 C3 H3AC 110.8 . . ?
N2 C3 H3AD 110.8 . . ?
C2 C3 H3AD 110.8 . . ?
H3AC C3 H3AD 108.9 . . ?
N2 C3 H3BE 108.1 . . ?
C2' C3 H3BE 108.1 . . ?
N2 C3 H3BF 108.1 . . ?
C2' C3 H3BF 108.1 . . ?
H3BE C3 H3BF 107.3 . . ?
C5 C4 H4AC 109.5 . . ?
C5 C4 H4AD 109.5 . . ?
H4AC C4 H4AD 109.5 . . ?
C5 C4 H4AE 109.5 . . ?
H4AC C4 H4AE 109.5 . . ?
H4AD C4 H4AE 109.5 . . ?
C5' C4 H4BF 109.5 . . ?
C5' C4 H4BG 109.5 . . ?
H4BF C4 H4BG 109.5 . . ?
C5' C4 H4BH 109.5 . . ?
H4BF C4 H4BH 109.5 . . ?
H4BG C4 H4BH 109.5 . . ?
N3 C5 C6 107.0(7) . . ?
N3 C5 C4 113.3(6) . . ?
C6 C5 C4 111.7(6) . . ?
N3 C5 H5 108.3 . . ?
C6 C5 H5 108.3 . . ?
C4 C5 H5 108.3 . . ?
N4 C6 C5 109.8(6) . . ?
N4 C6 H6A 109.7 . . ?
C5 C6 H6A 109.7 . . ?
N4 C6 H6B 109.7 . . ?
C5 C6 H6B 109.7 . . ?
H6A C6 H6B 108.2 . . ?
N3 C5' C6' 105.9(17) . . ?
N3 C5' C4 112.3(9) . . ?
C6' C5' C4 112.6(12) . . ?
N3 C5' H5' 108.6 . . ?
C6' C5' H5' 108.6 . . ?
C4 C5' H5' 108.6 . . ?
N4 C6' C5' 106.6(11) . . ?
N4 C6' H6'A 110.4 . . ?
C5' C6' H6'A 110.4 . . ?
N4 C6' H6'B 110.4 . . ?
C5' C6' H6'B 110.4 . . ?
H6'A C6' H6'B 108.6 . . ?

loop_
_geom_bond_atom_site_label_1
_geom_bond_atom_site_label_2
_geom_bond_distance
_geom_bond_site_symmetry_2
_geom_bond_publ_flag
Se1 As1 2.4065(9) . ?
Se1 V1 2.5102(11) . ?
Se2 As1 2.4006(11) . ?
Se2 V1 2.4620(11) . ?
Se3 As1 2.3210(11) . ?
V1 N3 2.120(4) . ?
V1 N2 2.120(4) . ?
V1 N4 2.169(4) . ?
V1 N1 2.193(4) . ?
N1 C2' 1.461(10) . ?
N1 C2 1.494(7) . ?
N1 H1AA 0.8900 . ?
N1 H1AB 0.8900 . ?
N1 H1BC 0.8900 . ?
N1 H1BD 0.8900 . ?
N2 C3 1.469(6) . ?
N2 H2A 0.8900 . ?
N2 H2B 0.8900 . ?
N3 C5 1.468(7) . ?
N3 C5' 1.474(10) . ?
N3 H3AA 0.8900 . ?
N3 H3AB 0.8900 . ?
N3 H3BC 0.8900 . ?
N3 H3BD 0.8900 . ?
N4 C6 1.468(7) . ?
N4 C6' 1.473(10) . ?
N4 H4AA 0.8900 . ?
N4 H4AB 0.8900 . ?
N4 H4BC 0.8900 . ?
N4 H4BD 0.8900 . ?
C1 C2 1.506(8) . ?
C1 H1A 0.9600 . ?
C1 H1B 0.9600 . ?
C1 H1C 0.9600 . ?
C2 C3 1.522(7) . ?
C2 H2 0.9800 . ?
C1' C2' 1.504(10) . ?
C1' H1'A 0.9600 . ?
C1' H1'B 0.9600 . ?
C1' H1'C 0.9600 . ?
C2' C3 1.510(10) . ?
C2' H2' 0.9800 . ?
C3 H3AC 0.9700 . ?
C3 H3AD 0.9700 . ?
C3 H3BE 0.9700 . ?
C3 H3BF 0.9700 . ?
C4 C5 1.506(7) . ?
C4 C5' 1.516(10) . ?
C4 H4AC 0.9600 . ?
C4 H4AD 0.9600 . ?
C4 H4AE 0.9600 . ?
C4 H4BF 0.9600 . ?
C4 H4BG 0.9600 . ?
C4 H4BH 0.9600 . ?
C5 C6 1.501(8) . ?
C5 H5 0.9800 . ?
C6 H6A 0.9700 . ?
C6 H6B 0.9700 . ?
C5' C6' 1.511(10) . ?
C5' H5' 0.9800 . ?
C6' H6'A 0.9700 . ?
C6' H6'B 0.9700 . ?

loop_
_geom_torsion_atom_site_label_1
_geom_torsion_atom_site_label_2
_geom_torsion_atom_site_label_3
_geom_torsion_atom_site_label_4
_geom_torsion
_geom_torsion_site_symmetry_1
_geom_torsion_site_symmetry_2
_geom_torsion_site_symmetry_3
_geom_torsion_site_symmetry_4
_geom_torsion_publ_flag
V1 N1 C2 C1 172.9(6) . . . . ?
V1 N1 C2 C3 52.4(6) . . . . ?
V1 N1 C2' C1' -95.5(12) . . . . ?
V1 N1 C2' C3 22.0(17) . . . . ?
V1 N2 C3 C2' 26.5(10) . . . . ?
V1 N2 C3 C2 40.8(6) . . . . ?
N1 C2' C3 N2 -31.1(17) . . . . ?
C1' C2' C3 N2 79.1(13) . . . . ?
N1 C2 C3 N2 -60.8(7) . . . . ?
C1 C2 C3 N2 176.2(6) . . . . ?
V1 N3 C5 C6 -47.0(8) . . . . ?
V1 N3 C5 C4 -170.5(5) . . . . ?
V1 N4 C6 C5 -29.1(10) . . . . ?
N3 C5 C6 N4 49.1(11) . . . . ?
C4 C5 C6 N4 173.5(6) . . . . ?
V1 N3 C5' C6' 34.8(16) . . . . ?
V1 N3 C5' C4 158.1(11) . . . . ?
V1 N4 C6' C5' 51(2) . . . . ?
N3 C5' C6' N4 -56(2) . . . . ?
C4 C5' C6' N4 -179.2(13) . . . . ?
